data_7159109
loop_
_publ_author_name
'Hsueh, Nai-Chen'
'Chen, Kuan-Ting'
'Chang, Meng-Yang'

_publ_section_title
;
 Tandem <i>C</i>- and <i>O</i>-alkylative annulation of
 &#x3b2;-ketosulfones with 1,2-bisbromomethyl arenes: one-pot construction
 of sulfonyl indanes and dioxadibenzofused macrocycles.
;
_journal_issue 7
_journal_name_full 'Organic &amp; biomolecular chemistry'
_journal_page_first 1487
_journal_page_last 1500
_journal_paper_doi 10.1039/d2ob02199d
_journal_volume 21
_journal_year 2023
_chemical_formula_moiety 'C40 H38 O6 S2'
_chemical_formula_sum 'C40 H38 O6 S2'
_chemical_formula_weight 678.82
_space_group_crystal_system triclinic
_space_group_IT_number 2
_space_group_name_Hall '-P 1'
_space_group_name_H-M_alt 'P -1'
_atom_sites_solution_hydrogens geom
_atom_sites_solution_primary dual
_audit_creation_date 2020-06-02
_audit_creation_method
;
Olex2 1.3-ac4
(compiled 2019.04.23 svn.r3594 for Rigaku Oxford Diffraction, GUI svn.r5739)
;
_audit_update_record
;
2020-11-03 deposited with the CCDC.	2023-01-13 downloaded from the CCDC.
;
_cell_angle_alpha 62.701(2)
_cell_angle_beta 86.646(2)
_cell_angle_gamma 73.3530(10)
_cell_formula_units_Z 2
_cell_length_a 10.30720(10)
_cell_length_b 14.2750(3)
_cell_length_c 15.3721(4)
_cell_measurement_reflns_used 21143
_cell_measurement_temperature 113(2)
_cell_measurement_theta_max 26.9040
_cell_measurement_theta_min 2.0700
_cell_volume 1918.57(8)
_computing_cell_refinement 'CrysAlisPro 1.171.41.56a (Rigaku OD, 2020)'
_computing_data_collection 'CrysAlisPro 1.171.41.56a (Rigaku OD, 2020)'
_computing_data_reduction 'CrysAlisPro 1.171.41.56a (Rigaku OD, 2020)'
_computing_molecular_graphics 'Olex2 (Dolomanov et al., 2009)'
_computing_publication_material 'Olex2 (Dolomanov et al., 2009)'
_computing_structure_refinement 'ShelXL (Sheldrick, 2015)'
_computing_structure_solution 'ShelXT (Sheldrick, 2015)'
_diffrn_ambient_temperature 113(2)
_diffrn_detector 'Hybrid Pixel Array Detector'
_diffrn_detector_area_resol_mean 10.0000
_diffrn_measured_fraction_theta_full 0.998
_diffrn_measured_fraction_theta_max 0.952
_diffrn_measurement_details
;
List of Runs (angles in degrees, time in seconds):

  # Type    Start    End  Width  t~exp~   \w     \q     \k     \f   Frames
#--------------------------------------------------------------------------
  1  \w    -79.00  41.00   0.50   16.92    --   10.60 -57.00  80.00  240
  2  \w    -20.00 100.00   0.50   16.92    --   10.60  57.00-137.00  240
  3  \w    -35.00  75.00   0.50   16.92    --  -10.90  57.00-137.00  220
  4  \w    -65.00 -40.00   0.50   16.92    --  -10.90 -57.00  80.00   50
  5  \w     14.00 100.00   0.50   16.92    --   10.60  77.00 -30.00  172
  6  \w    -16.00  51.00   0.50   16.92    --   10.60  82.00-120.00  134
  7  \w    -13.00  26.00   0.50   16.92    --   10.60  77.00  90.00   78
  8  \w     49.00 100.00   0.50   16.92    --   10.60  82.00 -90.00  102
  9  \w     74.00 100.00   0.50   16.92    --   10.60  77.00  90.00   52
 10  \w    -14.00  31.00   0.50   16.92    --   10.60  82.00 -60.00   90
 11  \w      0.00  26.00   0.50   16.92    --   10.60  82.00 -90.00   52
 12  \w    -17.00  30.00   0.50   16.92    --   10.60  82.00   0.00   94
 13  \w     33.00  59.00   0.50   16.92    --   10.60  82.00   0.00   52
 14  \w    -79.00  36.00   0.50   16.92    --   10.60 -77.00 120.00  230
 15  \w    -70.00  -1.00   0.50   16.92    --   10.60 -57.00-180.00  138
 16  \w     -8.00 100.00   0.50   16.92    --   10.60  82.00-180.00  216
 17  \w    -50.00 -24.00   0.50   16.92    --   10.60 -77.00-120.00   52
 18  \w    -49.00 -24.00   0.50   16.92    --   10.60 -78.00 -21.92   50
 19  \w      5.00  36.00   0.50   16.92    --   10.60 -78.00 -21.92   62
 20  \w     -7.00  46.00   0.50   16.92    --   10.60  82.00  90.00  106
 21  \w     -8.00  17.00   0.50   16.92    --  -10.90 -82.00  30.00   50
 22  \w    -99.00 -28.00   0.50   16.92    --  -10.90 -82.00  30.00  142
 23  \w    -72.00 -47.00   0.50   16.92    --  -10.90 -82.00 150.00   50
;
_diffrn_measurement_device 'four-circle diffractometer'
_diffrn_measurement_device_type 'XtaLAB Pro II AFC12 (RINC): Kappa single'
_diffrn_measurement_method '\w scans'
_diffrn_orient_matrix_type 'CrysAlisPro convention (1999,Acta A55,543-557)'
_diffrn_orient_matrix_UB_11 0.0390428000
_diffrn_orient_matrix_UB_12 -0.0549510000
_diffrn_orient_matrix_UB_13 0.0310131000
_diffrn_orient_matrix_UB_21 0.0604752000
_diffrn_orient_matrix_UB_22 0.0141549000
_diffrn_orient_matrix_UB_23 -0.0171891000
_diffrn_orient_matrix_UB_31 0.0039352000
_diffrn_orient_matrix_UB_32 0.0141256000
_diffrn_orient_matrix_UB_33 0.0381950000
_diffrn_radiation_monochromator mirror
_diffrn_radiation_probe x-ray
_diffrn_radiation_type 'Mo K\a'
_diffrn_radiation_wavelength 0.71073
_diffrn_reflns_av_R_equivalents 0.0359
_diffrn_reflns_av_unetI/netI 0.0327
_diffrn_reflns_Laue_measured_fraction_full 0.998
_diffrn_reflns_Laue_measured_fraction_max 0.952
_diffrn_reflns_limit_h_max 13
_diffrn_reflns_limit_h_min -12
_diffrn_reflns_limit_k_max 17
_diffrn_reflns_limit_k_min -18
_diffrn_reflns_limit_l_max 19
_diffrn_reflns_limit_l_min -19
_diffrn_reflns_number 43823
_diffrn_reflns_point_group_measured_fraction_full 0.998
_diffrn_reflns_point_group_measured_fraction_max 0.952
_diffrn_reflns_theta_full 25.242
_diffrn_reflns_theta_max 27.005
_diffrn_reflns_theta_min 1.654
_diffrn_source 'micro-focus sealed X-ray tube'
_diffrn_source_type 'Rigaku (Mo) X-ray Source'
_exptl_absorpt_coefficient_mu 0.182
_exptl_absorpt_correction_T_max 1.00000
_exptl_absorpt_correction_T_min 0.62082
_exptl_absorpt_correction_type multi-scan
_exptl_absorpt_process_details
;
CrysAlisPro 1.171.41.56a (Rigaku Oxford Diffraction, 2020)
Empirical absorption correction using spherical harmonics,
 implemented in SCALE3 ABSPACK scaling algorithm.
;
_exptl_crystal_colour 'clear light colourless'
_exptl_crystal_colour_lustre clear
_exptl_crystal_colour_modifier light
_exptl_crystal_colour_primary colourless
_exptl_crystal_density_diffrn 1.175
_exptl_crystal_description block
_exptl_crystal_F_000 716
_exptl_crystal_size_max 0.2
_exptl_crystal_size_mid 0.2
_exptl_crystal_size_min 0.15
_refine_diff_density_max 0.509
_refine_diff_density_min -0.390
_refine_diff_density_rms 0.070
_refine_ls_extinction_method none
_refine_ls_goodness_of_fit_ref 1.066
_refine_ls_hydrogen_treatment constr
_refine_ls_matrix_type full
_refine_ls_number_parameters 437
_refine_ls_number_reflns 7990
_refine_ls_number_restraints 0
_refine_ls_restrained_S_all 1.066
_refine_ls_R_factor_all 0.0699
_refine_ls_R_factor_gt 0.0566
_refine_ls_shift/su_max 0.003
_refine_ls_shift/su_mean 0.000
_refine_ls_structure_factor_coef Fsqd
_refine_ls_weighting_details 'w=1/[\s^2^(Fo^2^)+(0.0814P)^2^+1.7797P] where P=(Fo^2^+2Fc^2^)/3'
_refine_ls_weighting_scheme calc
_refine_ls_wR_factor_gt 0.1609
_refine_ls_wR_factor_ref 0.1681
_reflns_Friedel_coverage 0.000
_reflns_number_gt 6369
_reflns_number_total 7990
_reflns_threshold_expression 'I > 2\s(I)'
_cod_data_source_file d2ob02199d2.cif
_cod_data_source_block k10906-myc-a
_cod_depositor_comments 'Adding full bibliography for 7159105--7159114.cif.'
_cod_original_cell_volume 1918.57(7)
_cod_database_code 7159109
_shelx_shelxl_version_number 2018/3
_chemical_oxdiff_formula 'C39 H34 O6 S2'
_shelx_space_group_comment
;
The symmetry employed for this shelxl refinement is uniquely defined
by the following loop, which should always be used as a source of
symmetry information in preference to the above space-group names.
They are only intended as comments.
;
_diffrn_oxdiff_digest_frames
;
01125918f4068438183eeeb4fca17ca32c00025aba9
;
_reflns_odcompleteness_completeness 99.35
_reflns_odcompleteness_iscentric 1
_reflns_odcompleteness_theta 26.32
_olex2_refinement_description
;
1. Fixed Uiso
 At 1.2 times of:
  All C(H) groups, All C(H,H) groups
 At 1.5 times of:
  All C(H,H,H) groups
2.a Ternary CH refined with riding coordinates:
 C8(H8), C25(H25)
2.b Secondary CH2 refined with riding coordinates:
 C7(H7A,H7B), C24(H24A,H24B)
2.c Aromatic/amide H refined with riding coordinates:
 C2(H2), C3(H3), C4(H4), C5(H5), C11(H11), C12(H12), C14(H14), C15(H15),
 C18(H18), C19(H19), C21(H21), C22(H22), C28(H28), C29(H29), C31(H31), C32(H32),
  C35(H35), C36(H36), C38(H38), C39(H39)
2.d Idealised Me refined as rotating group:
 C16(H16A,H16B,H16C), C23(H23A,H23B,H23C), C33(H33A,H33B,H33C), C40(H40A,H40B,
 H40C)
;
_smtbx_masks_void_probe_radius 1.2
_smtbx_masks_void_truncation_radius 1.2
_olex2_submission_special_instructions 'No special instructions were received'
_oxdiff_exptl_absorpt_empirical_details
;
Empirical correction (ABSPACK) includes:
- Absorption correction using spherical harmonics
- Frame scaling
;
_oxdiff_exptl_absorpt_empirical_full_max 1.319
_oxdiff_exptl_absorpt_empirical_full_min 0.678

loop_
_space_group_symop_operation_xyz
'x, y, z'
'-x, -y, -z'

loop_
_atom_site_label
_atom_site_type_symbol
_atom_site_fract_x
_atom_site_fract_y
_atom_site_fract_z
_atom_site_U_iso_or_equiv
_atom_site_adp_type
_atom_site_occupancy
_atom_site_site_symmetry_order
_atom_site_calc_flag
_atom_site_refinement_flags_posn
_atom_site_refinement_flags_adp
_atom_site_refinement_flags_occupancy
_atom_site_disorder_assembly
_atom_site_disorder_group
S1 S 1.01676(6) 0.43922(5) 0.36036(5) 0.02821(16) Uani 1 1 d . . . . .
S2 S 0.57776(6) 0.22238(5) 0.34694(4) 0.02867(16) Uani 1 1 d . . . . .
O1 O 0.8435(2) 0.70498(15) 0.26114(14) 0.0413(5) Uani 1 1 d . . . . .
O2 O 1.07471(18) 0.49057(15) 0.40346(14) 0.0360(4) Uani 1 1 d . . . . .
O3 O 1.08293(18) 0.42010(15) 0.28247(13) 0.0363(4) Uani 1 1 d . . . . .
O4 O 0.68478(17) 0.42288(14) 0.21042(13) 0.0319(4) Uani 1 1 d . . . . .
O5 O 0.50679(19) 0.21849(15) 0.27117(13) 0.0357(4) Uani 1 1 d . . . . .
O6 O 0.72364(17) 0.18150(15) 0.35998(13) 0.0350(4) Uani 1 1 d . . . . .
C1 C 0.5242(2) 0.5060(2) 0.37609(17) 0.0278(5) Uani 1 1 d . . . . .
C2 C 0.3839(3) 0.5525(2) 0.3593(2) 0.0372(6) Uani 1 1 d . . . . .
H2 H 0.328946 0.508558 0.365581 0.045 Uiso 1 1 calc R . . . .
C3 C 0.3243(3) 0.6629(3) 0.3333(2) 0.0484(8) Uani 1 1 d . . . . .
H3 H 0.230399 0.692743 0.321582 0.058 Uiso 1 1 calc R . . . .
C4 C 0.4039(3) 0.7276(3) 0.3251(2) 0.0508(8) Uani 1 1 d . . . . .
H4 H 0.364369 0.802289 0.305712 0.061 Uiso 1 1 calc R . . . .
C5 C 0.5439(3) 0.6824(2) 0.3457(2) 0.0379(6) Uani 1 1 d . . . . .
H5 H 0.596943 0.726740 0.341946 0.046 Uiso 1 1 calc R . . . .
C6 C 0.6062(2) 0.5712(2) 0.37185(17) 0.0279(5) Uani 1 1 d . . . . .
C7 C 0.7581(2) 0.5249(2) 0.39955(17) 0.0276(5) Uani 1 1 d . . . . .
H7A H 0.777297 0.451185 0.454155 0.033 Uiso 1 1 calc R . . . .
H7B H 0.786660 0.570166 0.421631 0.033 Uiso 1 1 calc R . . . .
C8 C 0.8421(2) 0.51973(19) 0.31523(17) 0.0259(5) Uani 1 1 d . . . . .
H8 H 0.803187 0.485100 0.285318 0.031 Uiso 1 1 calc R . . . .
C9 C 0.8424(3) 0.6365(2) 0.23508(19) 0.0308(5) Uani 1 1 d . . . . .
C10 C 0.8362(3) 0.6626(2) 0.13029(18) 0.0313(5) Uani 1 1 d . . . . .
C11 C 0.8035(4) 0.7734(2) 0.0603(2) 0.0560(9) Uani 1 1 d . . . . .
H11 H 0.788369 0.827548 0.080602 0.067 Uiso 1 1 calc R . . . .
C12 C 0.7933(4) 0.8034(3) -0.0386(2) 0.0592(10) Uani 1 1 d . . . . .
H12 H 0.771046 0.877643 -0.084061 0.071 Uiso 1 1 calc R . . . .
C13 C 0.8156(3) 0.7249(2) -0.0717(2) 0.0365(6) Uani 1 1 d . . . . .
C14 C 0.8501(2) 0.6150(2) -0.00210(18) 0.0299(5) Uani 1 1 d . . . . .
H14 H 0.867506 0.561046 -0.022720 0.036 Uiso 1 1 calc R . . . .
C15 C 0.8594(2) 0.5837(2) 0.09725(18) 0.0285(5) Uani 1 1 d . . . . .
H15 H 0.881337 0.509375 0.142439 0.034 Uiso 1 1 calc R . . . .
C16 C 0.8030(3) 0.7576(3) -0.1796(2) 0.0448(7) Uani 1 1 d . . . . .
H16A H 0.840464 0.693604 -0.189204 0.067 Uiso 1 1 calc GR . . . .
H16B H 0.851572 0.810474 -0.214428 0.067 Uiso 1 1 calc GR . . . .
H16C H 0.708841 0.789634 -0.203840 0.067 Uiso 1 1 calc GR . . . .
C17 C 1.0027(2) 0.31216(19) 0.45446(18) 0.0278(5) Uani 1 1 d . . . . .
C18 C 1.0198(2) 0.2888(2) 0.55204(19) 0.0313(5) Uani 1 1 d . . . . .
H18 H 1.039935 0.338683 0.568189 0.038 Uiso 1 1 calc R . . . .
C19 C 1.0061(3) 0.1892(2) 0.6250(2) 0.0364(6) Uani 1 1 d . . . . .
H19 H 1.019146 0.172095 0.690543 0.044 Uiso 1 1 calc R . . . .
C20 C 0.9736(3) 0.1150(2) 0.6022(2) 0.0361(6) Uani 1 1 d . . . . .
C21 C 0.9556(2) 0.1412(2) 0.5033(2) 0.0342(6) Uani 1 1 d . . . . .
H21 H 0.933808 0.091856 0.487133 0.041 Uiso 1 1 calc R . . . .
C22 C 0.9696(2) 0.2395(2) 0.42906(19) 0.0305(5) Uani 1 1 d . . . . .
H22 H 0.957220 0.256599 0.363443 0.037 Uiso 1 1 calc R . . . .
C23 C 0.9607(3) 0.0066(2) 0.6814(2) 0.0518(8) Uani 1 1 d . . . . .
H23A H 0.951035 0.009397 0.742711 0.078 Uiso 1 1 calc GR . . . .
H23B H 1.040513 -0.051472 0.687336 0.078 Uiso 1 1 calc GR . . . .
H23C H 0.882197 -0.007164 0.664591 0.078 Uiso 1 1 calc GR . . . .
C24 C 0.5819(2) 0.3854(2) 0.39923(18) 0.0291(5) Uani 1 1 d . . . . .
H24A H 0.559513 0.338909 0.464051 0.035 Uiso 1 1 calc R . . . .
H24B H 0.680088 0.366618 0.399281 0.035 Uiso 1 1 calc R . . . .
C25 C 0.5230(2) 0.36486(19) 0.32256(17) 0.0270(5) Uani 1 1 d . . . . .
H25 H 0.423678 0.388165 0.321105 0.032 Uiso 1 1 calc R . . . .
C26 C 0.5639(2) 0.43360(19) 0.22008(18) 0.0267(5) Uani 1 1 d . . . . .
C27 C 0.4588(2) 0.51273(19) 0.13794(17) 0.0257(5) Uani 1 1 d . . . . .
C28 C 0.3213(2) 0.5201(2) 0.14286(18) 0.0298(5) Uani 1 1 d . . . . .
H28 H 0.291090 0.473536 0.200237 0.036 Uiso 1 1 calc R . . . .
C29 C 0.2294(3) 0.5960(2) 0.06320(19) 0.0340(6) Uani 1 1 d . . . . .
H29 H 0.137836 0.599917 0.067687 0.041 Uiso 1 1 calc R . . . .
C30 C 0.2712(3) 0.6669(2) -0.02395(19) 0.0346(6) Uani 1 1 d . . . . .
C31 C 0.4083(3) 0.6599(2) -0.02847(19) 0.0351(6) Uani 1 1 d . . . . .
H31 H 0.438216 0.706671 -0.085847 0.042 Uiso 1 1 calc R . . . .
C32 C 0.5011(3) 0.5843(2) 0.05105(18) 0.0316(5) Uani 1 1 d . . . . .
H32 H 0.592515 0.580919 0.046711 0.038 Uiso 1 1 calc R . . . .
C33 C 0.1705(3) 0.7482(3) -0.1112(2) 0.0517(8) Uani 1 1 d . . . . .
H33A H 0.089250 0.726127 -0.103990 0.078 Uiso 1 1 calc GR . . . .
H33B H 0.209281 0.750073 -0.170134 0.078 Uiso 1 1 calc GR . . . .
H33C H 0.148912 0.820150 -0.115204 0.078 Uiso 1 1 calc GR . . . .
C34 C 0.5129(2) 0.15450(19) 0.46013(18) 0.0276(5) Uani 1 1 d . . . . .
C35 C 0.5953(3) 0.1066(2) 0.54682(19) 0.0359(6) Uani 1 1 d . . . . .
H35 H 0.685327 0.107324 0.545259 0.043 Uiso 1 1 calc R . . . .
C36 C 0.5415(3) 0.0578(2) 0.6356(2) 0.0385(6) Uani 1 1 d . . . . .
H36 H 0.596412 0.025708 0.693777 0.046 Uiso 1 1 calc R . . . .
C37 C 0.4080(3) 0.0555(2) 0.6398(2) 0.0350(6) Uani 1 1 d . . . . .
C38 C 0.3290(3) 0.1017(2) 0.5510(2) 0.0383(6) Uani 1 1 d . . . . .
H38 H 0.239867 0.098693 0.552227 0.046 Uiso 1 1 calc R . . . .
C39 C 0.3800(3) 0.1513(2) 0.46205(19) 0.0328(6) Uani 1 1 d . . . . .
H39 H 0.325679 0.182364 0.403770 0.039 Uiso 1 1 calc R . . . .
C40 C 0.3485(3) 0.0078(3) 0.7363(2) 0.0508(8) Uani 1 1 d . . . . .
H40A H 0.297367 0.066199 0.750447 0.076 Uiso 1 1 calc GR . . . .
H40B H 0.420318 -0.041433 0.787303 0.076 Uiso 1 1 calc GR . . . .
H40C H 0.289589 -0.031991 0.732898 0.076 Uiso 1 1 calc GR . . . .

loop_
_atom_site_aniso_label
_atom_site_aniso_U_11
_atom_site_aniso_U_22
_atom_site_aniso_U_33
_atom_site_aniso_U_23
_atom_site_aniso_U_13
_atom_site_aniso_U_12
S1 0.0274(3) 0.0305(3) 0.0286(3) -0.0133(3) 0.0037(2) -0.0120(2)
S2 0.0308(3) 0.0319(3) 0.0242(3) -0.0116(3) 0.0024(2) -0.0128(2)
O1 0.0670(13) 0.0314(10) 0.0309(10) -0.0155(8) 0.0044(9) -0.0202(9)
O2 0.0357(10) 0.0380(10) 0.0396(11) -0.0177(8) -0.0003(8) -0.0178(8)
O3 0.0338(10) 0.0424(10) 0.0330(10) -0.0178(8) 0.0107(8) -0.0129(8)
O4 0.0277(9) 0.0393(10) 0.0277(9) -0.0121(8) 0.0022(7) -0.0141(7)
O5 0.0450(11) 0.0404(10) 0.0261(9) -0.0152(8) -0.0005(8) -0.0181(8)
O6 0.0312(9) 0.0396(10) 0.0339(10) -0.0167(8) 0.0046(7) -0.0106(8)
C1 0.0304(12) 0.0352(13) 0.0178(11) -0.0139(10) 0.0026(9) -0.0069(10)
C2 0.0304(13) 0.0529(16) 0.0331(14) -0.0270(13) 0.0042(11) -0.0073(12)
C3 0.0340(15) 0.064(2) 0.0483(18) -0.0382(16) -0.0034(13) 0.0059(14)
C4 0.0516(18) 0.0449(17) 0.0530(19) -0.0326(15) -0.0080(14) 0.0098(14)
C5 0.0438(15) 0.0352(14) 0.0378(15) -0.0221(12) 0.0004(12) -0.0061(12)
C6 0.0315(12) 0.0332(13) 0.0186(11) -0.0142(10) 0.0021(9) -0.0049(10)
C7 0.0323(12) 0.0312(12) 0.0219(12) -0.0136(10) 0.0013(10) -0.0102(10)
C8 0.0286(12) 0.0280(12) 0.0232(12) -0.0117(10) 0.0028(9) -0.0112(9)
C9 0.0348(13) 0.0295(12) 0.0293(13) -0.0132(11) 0.0047(10) -0.0123(10)
C10 0.0373(13) 0.0311(13) 0.0251(13) -0.0118(10) 0.0045(10) -0.0118(10)
C11 0.102(3) 0.0318(15) 0.0314(16) -0.0146(13) 0.0066(16) -0.0159(16)
C12 0.107(3) 0.0319(15) 0.0278(16) -0.0084(13) 0.0042(16) -0.0142(16)
C13 0.0420(15) 0.0413(15) 0.0274(14) -0.0146(12) 0.0036(11) -0.0160(12)
C14 0.0285(12) 0.0383(13) 0.0301(13) -0.0185(11) 0.0056(10) -0.0159(10)
C15 0.0273(12) 0.0314(12) 0.0279(13) -0.0122(10) 0.0035(10) -0.0129(10)
C16 0.0534(18) 0.0507(17) 0.0283(15) -0.0146(13) 0.0007(13) -0.0180(14)
C17 0.0247(11) 0.0273(12) 0.0305(13) -0.0129(10) 0.0029(9) -0.0071(9)
C18 0.0314(13) 0.0298(12) 0.0301(13) -0.0137(11) 0.0005(10) -0.0052(10)
C19 0.0338(13) 0.0365(14) 0.0303(14) -0.0119(11) 0.0023(11) -0.0040(11)
C20 0.0265(12) 0.0276(13) 0.0402(16) -0.0074(11) 0.0009(11) -0.0020(10)
C21 0.0273(12) 0.0264(12) 0.0452(16) -0.0142(11) -0.0041(11) -0.0053(10)
C22 0.0281(12) 0.0297(12) 0.0326(14) -0.0147(11) -0.0010(10) -0.0057(10)
C23 0.0472(17) 0.0371(15) 0.0498(19) -0.0021(14) -0.0033(14) -0.0119(13)
C24 0.0296(12) 0.0353(13) 0.0229(12) -0.0123(10) 0.0007(10) -0.0116(10)
C25 0.0271(12) 0.0310(12) 0.0240(12) -0.0118(10) 0.0010(9) -0.0114(10)
C26 0.0288(12) 0.0301(12) 0.0258(12) -0.0139(10) 0.0037(9) -0.0135(10)
C27 0.0294(12) 0.0283(12) 0.0204(12) -0.0111(10) 0.0011(9) -0.0100(9)
C28 0.0317(13) 0.0344(13) 0.0233(12) -0.0112(10) 0.0056(10) -0.0139(10)
C29 0.0268(12) 0.0414(14) 0.0317(14) -0.0153(12) 0.0011(10) -0.0094(11)
C30 0.0338(13) 0.0387(14) 0.0265(13) -0.0134(11) -0.0003(10) -0.0062(11)
C31 0.0356(14) 0.0367(14) 0.0245(13) -0.0074(11) 0.0057(10) -0.0106(11)
C32 0.0273(12) 0.0361(13) 0.0273(13) -0.0099(11) 0.0030(10) -0.0117(10)
C33 0.0395(16) 0.0568(19) 0.0333(16) -0.0058(14) -0.0034(12) -0.0027(14)
C34 0.0314(12) 0.0253(11) 0.0249(12) -0.0091(10) 0.0019(10) -0.0108(9)
C35 0.0328(13) 0.0405(14) 0.0304(14) -0.0122(12) -0.0014(11) -0.0116(11)
C36 0.0477(16) 0.0343(14) 0.0255(13) -0.0086(11) -0.0014(11) -0.0087(12)
C37 0.0439(15) 0.0253(12) 0.0310(14) -0.0114(11) 0.0079(11) -0.0067(11)
C38 0.0309(13) 0.0398(14) 0.0409(16) -0.0154(12) 0.0082(11) -0.0122(11)
C39 0.0331(13) 0.0315(13) 0.0297(14) -0.0110(11) -0.0006(10) -0.0084(10)
C40 0.0593(19) 0.0393(16) 0.0388(17) -0.0108(13) 0.0152(14) -0.0078(14)

loop_
_atom_type_symbol
_atom_type_description
_atom_type_scat_dispersion_real
_atom_type_scat_dispersion_imag
_atom_type_scat_source
C C 0.0033 0.0016 'International Tables Vol C Tables 4.2.6.8 and 6.1.1.4'
H H 0.0000 0.0000 'International Tables Vol C Tables 4.2.6.8 and 6.1.1.4'
O O 0.0106 0.0060 'International Tables Vol C Tables 4.2.6.8 and 6.1.1.4'
S S 0.1246 0.1234 'International Tables Vol C Tables 4.2.6.8 and 6.1.1.4'

loop_
_geom_angle_atom_site_label_1
_geom_angle_atom_site_label_2
_geom_angle_atom_site_label_3
_geom_angle
_geom_angle_site_symmetry_1
_geom_angle_site_symmetry_3
_geom_angle_publ_flag
O2 S1 C8 109.08(11) . . ?
O2 S1 C17 108.76(12) . . ?
O3 S1 O2 118.54(11) . . ?
O3 S1 C8 107.70(11) . . ?
O3 S1 C17 108.24(11) . . ?
C17 S1 C8 103.49(11) . . ?
O5 S2 C25 105.67(11) . . ?
O5 S2 C34 108.98(11) . . ?
O6 S2 O5 119.07(11) . . ?
O6 S2 C25 110.10(11) . . ?
O6 S2 C34 108.57(11) . . ?
C34 S2 C25 103.30(11) . . ?
C2 C1 C6 119.1(2) . . ?
C2 C1 C24 118.0(2) . . ?
C6 C1 C24 122.9(2) . . ?
C3 C2 C1 121.4(3) . . ?
C4 C3 C2 119.7(3) . . ?
C3 C4 C5 120.2(3) . . ?
C4 C5 C6 121.0(3) . . ?
C1 C6 C7 122.9(2) . . ?
C5 C6 C1 118.5(2) . . ?
C5 C6 C7 118.5(2) . . ?
C6 C7 C8 113.73(19) . . ?
C7 C8 S1 110.65(16) . . ?
C7 C8 C9 111.61(19) . . ?
C9 C8 S1 107.72(16) . . ?
O1 C9 C8 118.2(2) . . ?
O1 C9 C10 122.1(2) . . ?
C10 C9 C8 119.7(2) . . ?
C11 C10 C9 117.8(2) . . ?
C15 C10 C9 124.1(2) . . ?
C15 C10 C11 118.1(2) . . ?
C12 C11 C10 120.6(3) . . ?
C11 C12 C13 121.4(3) . . ?
C12 C13 C16 121.4(3) . . ?
C14 C13 C12 117.8(3) . . ?
C14 C13 C16 120.8(3) . . ?
C15 C14 C13 121.6(2) . . ?
C14 C15 C10 120.5(2) . . ?
C18 C17 S1 119.37(19) . . ?
C18 C17 C22 121.4(2) . . ?
C22 C17 S1 119.2(2) . . ?
C17 C18 C19 118.5(2) . . ?
C20 C19 C18 121.5(3) . . ?
C19 C20 C21 118.8(2) . . ?
C19 C20 C23 121.3(3) . . ?
C21 C20 C23 119.9(3) . . ?
C22 C21 C20 121.0(2) . . ?
C21 C22 C17 118.8(2) . . ?
C1 C24 C25 110.14(19) . . ?
C24 C25 S2 113.79(17) . . ?
C24 C25 C26 110.25(19) . . ?
C26 C25 S2 107.60(16) . . ?
O4 C26 C25 117.5(2) . . ?
O4 C26 C27 121.9(2) . . ?
C27 C26 C25 120.5(2) . . ?
C28 C27 C26 123.8(2) . . ?
C28 C27 C32 118.6(2) . . ?
C32 C27 C26 117.6(2) . . ?
C29 C28 C27 120.4(2) . . ?
C28 C29 C30 121.3(2) . . ?
C29 C30 C33 120.9(2) . . ?
C31 C30 C29 118.2(2) . . ?
C31 C30 C33 120.9(2) . . ?
C32 C31 C30 120.9(2) . . ?
C31 C32 C27 120.6(2) . . ?
C35 C34 S2 119.53(19) . . ?
C39 C34 S2 119.82(19) . . ?
C39 C34 C35 120.6(2) . . ?
C36 C35 C34 119.1(2) . . ?
C37 C36 C35 121.5(3) . . ?
C36 C37 C38 117.9(2) . . ?
C36 C37 C40 121.2(3) . . ?
C38 C37 C40 120.9(3) . . ?
C39 C38 C37 121.5(3) . . ?
C38 C39 C34 119.3(2) . . ?

loop_
_geom_bond_atom_site_label_1
_geom_bond_atom_site_label_2
_geom_bond_distance
_geom_bond_site_symmetry_2
_geom_bond_publ_flag
S1 O2 1.4406(18) . ?
S1 O3 1.4390(19) . ?
S1 C8 1.809(2) . ?
S1 C17 1.767(2) . ?
S2 O5 1.4413(18) . ?
S2 O6 1.4377(18) . ?
S2 C25 1.806(2) . ?
S2 C34 1.761(2) . ?
O1 C9 1.217(3) . ?
O4 C26 1.219(3) . ?
C1 C2 1.392(3) . ?
C1 C6 1.404(3) . ?
C1 C24 1.523(3) . ?
C2 C3 1.384(4) . ?
C3 C4 1.363(5) . ?
C4 C5 1.390(4) . ?
C5 C6 1.398(3) . ?
C6 C7 1.516(3) . ?
C7 C8 1.534(3) . ?
C8 C9 1.554(3) . ?
C9 C10 1.479(4) . ?
C10 C11 1.396(4) . ?
C10 C15 1.392(4) . ?
C11 C12 1.380(4) . ?
C12 C13 1.388(4) . ?
C13 C14 1.385(4) . ?
C13 C16 1.504(4) . ?
C14 C15 1.381(4) . ?
C17 C18 1.389(4) . ?
C17 C22 1.390(3) . ?
C18 C19 1.390(4) . ?
C19 C20 1.385(4) . ?
C20 C21 1.398(4) . ?
C20 C23 1.505(4) . ?
C21 C22 1.387(4) . ?
C24 C25 1.532(3) . ?
C25 C26 1.537(3) . ?
C26 C27 1.482(3) . ?
C27 C28 1.391(3) . ?
C27 C32 1.397(3) . ?
C28 C29 1.378(3) . ?
C29 C30 1.394(4) . ?
C30 C31 1.388(4) . ?
C30 C33 1.506(4) . ?
C31 C32 1.381(4) . ?
C34 C35 1.389(4) . ?
C34 C39 1.382(3) . ?
C35 C36 1.384(4) . ?
C36 C37 1.383(4) . ?
C37 C38 1.399(4) . ?
C37 C40 1.499(4) . ?
C38 C39 1.375(4) . ?

loop_
_smtbx_masks_void_nr
_smtbx_masks_void_average_x
_smtbx_masks_void_average_y
_smtbx_masks_void_average_z
_smtbx_masks_void_volume
_smtbx_masks_void_count_electrons
_smtbx_masks_void_content
1 -0.325 0.000 0.000 337.5 112.0 ?
